data_1576609
loop_
_publ_author_name
'Valerio, Leyla R.'
'Dopp, Claire M.'
'Brennessel, William W.'
'Matson, Ellen M.'

_publ_section_title
;
 Tuning reactivity at uranium through heterometal substitution in a
 redox-active thiomolybdate metalloligand.
;
_journal_issue 15
_journal_name_full 'Chemical science'
_journal_page_first 7496
_journal_page_last 7508
_journal_paper_doi 10.1039/d5sc09711h
_journal_volume 17
_journal_year 2026
_chemical_absolute_configuration ad
_chemical_formula_moiety 'C20 H30 Mo2 S4'
_chemical_formula_sum 'C20 H30 Mo2 S4'
_chemical_formula_weight 590.56
_space_group_crystal_system tetragonal
_space_group_IT_number 114
_space_group_name_Hall 'P -4 2n'
_space_group_name_H-M_alt 'P -4 21 c'
_atom_sites_solution_hydrogens geom
_atom_sites_solution_primary dual
_atom_sites_solution_secondary difmap
_audit_creation_date 2025-10-10
_audit_creation_method
;
Olex2 1.5-ac6-020
(compiled 2024.02.14 svn.r2f8d729c for Rigaku Oxford Diffraction, GUI svn.r6966)
;
_audit_update_record
;
2025-12-08 deposited with the CCDC.	2026-02-19 downloaded from the CCDC.
;
_cell_angle_alpha 90
_cell_angle_beta 90
_cell_angle_gamma 90
_cell_formula_units_Z 8
_cell_length_a 23.5596(2)
_cell_length_b 23.5596(2)
_cell_length_c 8.20240(10)
_cell_measurement_reflns_used 23715
_cell_measurement_temperature 100.00(10)
_cell_measurement_theta_max 79.0670
_cell_measurement_theta_min 2.6490
_cell_volume 4552.78(8)
_computing_cell_refinement 'CrysAlisPro 1.171.44.114a (Rigaku OD, 2025)'
_computing_data_collection 'CrysAlisPro system (CCD 44.114a 64-bit (release 13-06-2025))'
_computing_data_reduction 'CrysAlisPro 1.171.44.114a (Rigaku OD, 2025)'
_computing_molecular_graphics 'Olex2 1.5-ac6-020 (Dolomanov et al., 2009)'
_computing_publication_material 'Olex2 1.5-ac6-020 (Dolomanov et al., 2009)'
_computing_structure_refinement 'SHELXL 2025/1 (Sheldrick, 2015b)'
_computing_structure_solution 'SHELXT 2018/2 (Sheldrick, 2015a)'
_diffrn_ambient_environment N~2~
_diffrn_ambient_temperature 100.00(10)
_diffrn_detector 'Hybrid Pixel Array Detector'
_diffrn_detector_area_resol_mean 10.0000
_diffrn_detector_type HyPix
_diffrn_measured_fraction_theta_full 0.991
_diffrn_measured_fraction_theta_max 0.980
_diffrn_measurement_details
;
List of Runs (angles in degrees, time in seconds):

  # Type    Start    End  Width  t~exp~   \w     \q     \k     \f   Frames
#--------------------------------------------------------------------------
  1  \w    -92.00 -17.00   0.50    0.94    --  -47.03 133.00  44.00  150
  2  \w    -25.00   7.00   0.50    0.94    --   47.03  -1.00 123.00   64
  3  \w     42.00 178.00   0.50    3.77    --  113.25   1.00 -56.00  272
  4  \w     89.00 178.00   0.50    3.77    --  113.25 135.00 -46.00  178
  5  \w    -14.00  28.00   0.50    0.94    --  -47.03  19.00-180.00   84
  6  \w    -14.00  28.00   0.50    0.94    --  -47.03  19.00-150.00   84
  7  \w    -14.00  28.00   0.50    0.94    --  -47.03  19.00 -30.00   84
  8  \w     42.00 111.00   0.50    3.77    --  113.25-125.00-150.00  138
  9  \w     42.00 111.00   0.50    3.77    --  113.25-125.00-180.00  138
 10  \w     42.00 111.00   0.50    3.77    --  113.25-125.00-150.00  138
 11  \w     42.00 108.00   0.50    3.77    --  113.25-106.00 -32.75  132
 12  \w     95.00 178.00   0.50    3.77    --  113.25 125.00-150.00  166
 13  \w     42.00  79.00   0.50    3.77    --  113.25 -61.00 120.00   74
 14  \w    -14.00  28.00   0.50    0.94    --  -47.03  19.00 -90.00   84
 15  \w     24.00 120.00   0.50    0.94    --   47.03  77.00  60.00  192
 16  \w     32.00 120.00   0.50    0.94    --   47.03  57.00-180.00  176
 17  \w     42.00  79.00   0.50    3.77    --  113.25 -61.00-150.00   74
 18  \w     41.00 111.00   0.50    3.77    --  113.25   0.00 150.00  140
 19  \w     41.00 111.00   0.50    3.77    --  113.25   0.00  90.00  140
 20  \w     42.00  69.00   0.50    3.77    --  113.25 -61.00 -30.00   54
 21  \w    101.00 178.00   0.50    3.77    --  113.25  30.00 150.00  154
 22  \w    108.00 133.00   0.50    3.77    --  113.25 137.00-137.00   50
;
_diffrn_measurement_device 'four-circle diffractometer'
_diffrn_measurement_device_type 'XtaLAB Synergy, Dualflex, HyPix'
_diffrn_measurement_method '\w scans'
_diffrn_orient_matrix_type 'CrysAlisPro convention (1999,Acta A55,543-557)'
_diffrn_orient_matrix_UB_11 0.0643185000
_diffrn_orient_matrix_UB_12 -0.0119661000
_diffrn_orient_matrix_UB_13 0.0027474000
_diffrn_orient_matrix_UB_21 0.0119622000
_diffrn_orient_matrix_UB_22 0.0642474000
_diffrn_orient_matrix_UB_23 0.0022046000
_diffrn_orient_matrix_UB_31 -0.0010584000
_diffrn_orient_matrix_UB_32 -0.0005012000
_diffrn_orient_matrix_UB_33 0.1877876000
_diffrn_radiation_monochromator mirror
_diffrn_radiation_probe x-ray
_diffrn_radiation_type 'Cu K\a'
_diffrn_radiation_wavelength 1.54184
_diffrn_reflns_av_R_equivalents 0.0388
_diffrn_reflns_av_unetI/netI 0.0219
_diffrn_reflns_Laue_measured_fraction_full 0.991
_diffrn_reflns_Laue_measured_fraction_max 0.980
_diffrn_reflns_limit_h_max 30
_diffrn_reflns_limit_h_min -30
_diffrn_reflns_limit_k_max 30
_diffrn_reflns_limit_k_min -29
_diffrn_reflns_limit_l_max 10
_diffrn_reflns_limit_l_min -7
_diffrn_reflns_number 38415
_diffrn_reflns_point_group_measured_fraction_full 0.987
_diffrn_reflns_point_group_measured_fraction_max 0.967
_diffrn_reflns_theta_full 74.504
_diffrn_reflns_theta_max 79.862
_diffrn_reflns_theta_min 2.652
_diffrn_source 'micro-focus sealed X-ray tube'
_diffrn_source_type 'PhotonJet (Cu) X-ray Source'
_exptl_absorpt_coefficient_mu 12.458
_exptl_absorpt_correction_T_max 1.00000
_exptl_absorpt_correction_T_min 0.52396
_exptl_absorpt_correction_type multi-scan
_exptl_absorpt_process_details
;
CrysAlisPro 1.171.44.114a (Rigaku Oxford Diffraction, 2025)
Empirical absorption correction using spherical harmonics,
implemented in SCALE3 ABSPACK scaling algorithm.
;
_exptl_crystal_colour 'dark orange'
_exptl_crystal_colour_modifier dark
_exptl_crystal_colour_primary orange
_exptl_crystal_density_diffrn 1.723
_exptl_crystal_description needle
_exptl_crystal_F_000 2384
_exptl_crystal_size_max 0.201
_exptl_crystal_size_mid 0.035
_exptl_crystal_size_min 0.019
_refine_diff_density_max 0.521
_refine_diff_density_min -0.451
_refine_diff_density_rms 0.082
_refine_ls_abs_structure_details
;
 Flack x determined using 1960 quotients [(I+)-(I-)]/[(I+)+(I-)]
 (Parsons, Flack and Wagner, Acta Cryst. B69 (2013) 249-259).
;
_refine_ls_abs_structure_Flack -0.017(6)
_refine_ls_extinction_method none
_refine_ls_goodness_of_fit_ref 1.070
_refine_ls_hydrogen_treatment constr
_refine_ls_matrix_type full
_refine_ls_number_parameters 245
_refine_ls_number_reflns 4816
_refine_ls_number_restraints 0
_refine_ls_restrained_S_all 1.070
_refine_ls_R_factor_all 0.0232
_refine_ls_R_factor_gt 0.0220
_refine_ls_shift/su_max 0.002
_refine_ls_shift/su_mean 0.000
_refine_ls_structure_factor_coef Fsqd
_refine_ls_weighting_details 'w=1/[\s^2^(Fo^2^)+(0.0272P)^2^+6.3223P] where P=(Fo^2^+2Fc^2^)/3'
_refine_ls_weighting_scheme calc
_refine_ls_wR_factor_gt 0.0560
_refine_ls_wR_factor_ref 0.0565
_reflns_Friedel_coverage 0.762
_reflns_Friedel_fraction_full 0.982
_reflns_Friedel_fraction_max 0.951
_reflns_number_gt 4647
_reflns_number_total 4816
_reflns_threshold_expression 'I > 2\s(I)'
_cod_data_source_file d5sc09711h2.cif
_cod_data_source_block matlrv63
_cod_depositor_comments 'Adding full bibliography for 1576608--1576613.cif.'
_cod_original_cell_volume 4552.78(10)
_cod_database_code 1576609
_shelx_shelxl_version_number 2025/1
_shelx_space_group_comment
;
The symmetry employed for this shelxl refinement is uniquely defined
by the following loop, which should always be used as a source of
symmetry information in preference to the above space-group names.
They are only intended as comments.
;
_shelx_estimated_absorpt_t_max 0.798
_shelx_estimated_absorpt_t_min 0.189
_diffrn_oxdiff_digest_od_ed
;

;
_diffrn_oxdiff_measurement_exp_name MATLRV63.par
_olex2_refinement_description
;
1. Fixed Uiso
 At 1.5 times of:
  All C(H,H,H) groups
2.a Idealised Me refined as rotating group:
 C6(H6A,H6B,H6C), C7(H7A,H7B,H7C), C8(H8A,H8B,H8C), C9(H9A,H9B,H9C), C10(H10A,
 H10B,H10C), C16(H16A,H16B,H16C), C17(H17A,H17B,H17C), C18(H18A,H18B,H18C),
 C19(H19A,H19B,H19C), C20(H20A,H20B,H20C)
;
_olex2_submission_original_sample_id matlrv63
_olex2_submission_special_instructions 'No special instructions were received'
_oxdiff_exptl_absorpt_empirical_details
;
Empirical correction (ABSPACK) includes:
- Absorption correction using spherical harmonics
- Frame scaling
;
_oxdiff_exptl_absorpt_empirical_full_max 1.548
_oxdiff_exptl_absorpt_empirical_full_min 0.754

loop_
_space_group_symop_operation_xyz
'x, y, z'
'-x, -y, z'
'y, -x, -z'
'-y, x, -z'
'-x+1/2, y+1/2, -z+1/2'
'x+1/2, -y+1/2, -z+1/2'
'-y+1/2, -x+1/2, z+1/2'
'y+1/2, x+1/2, z+1/2'

loop_
_atom_site_label
_atom_site_type_symbol
_atom_site_fract_x
_atom_site_fract_y
_atom_site_fract_z
_atom_site_U_iso_or_equiv
_atom_site_adp_type
_atom_site_occupancy
_atom_site_site_symmetry_order
_atom_site_calc_flag
_atom_site_refinement_flags_posn
_atom_site_refinement_flags_adp
_atom_site_refinement_flags_occupancy
_atom_site_disorder_assembly
_atom_site_disorder_group
Mo1 Mo 0.30031(2) 0.57616(2) 0.20053(4) 0.01154(8) Uani 1 1 d . . . . .
Mo2 Mo 0.20616(2) 0.50486(2) 0.28960(4) 0.01017(8) Uani 1 1 d . . . . .
S1 S 0.31016(5) 0.55532(5) -0.05238(14) 0.0197(2) Uani 1 1 d . . . . .
S2 S 0.18672(5) 0.46571(5) 0.05911(14) 0.0183(2) Uani 1 1 d . . . . .
S3 S 0.20648(4) 0.60110(4) 0.23983(13) 0.0156(2) Uani 1 1 d . . . . .
S4 S 0.30156(4) 0.49037(4) 0.33464(12) 0.0134(2) Uani 1 1 d . . . . .
C1 C 0.32977(19) 0.64402(19) 0.3997(6) 0.0165(9) Uani 1 1 d . . . . .
C2 C 0.37340(19) 0.60284(19) 0.3893(6) 0.0160(9) Uani 1 1 d . . . . .
C3 C 0.39677(18) 0.60643(19) 0.2280(6) 0.0189(9) Uani 1 1 d . . . . .
C4 C 0.3684(2) 0.6503(2) 0.1427(6) 0.0207(10) Uani 1 1 d . . . . .
C5 C 0.32512(19) 0.67179(18) 0.2473(6) 0.0177(9) Uani 1 1 d . . . . .
C6 C 0.2979(2) 0.6599(2) 0.5522(6) 0.0235(10) Uani 1 1 d . . . . .
H6A H 0.257366 0.663335 0.527251 0.035 Uiso 1 1 calc R U . . .
H6B H 0.312154 0.696187 0.593566 0.035 Uiso 1 1 calc R U . . .
H6C H 0.303432 0.630382 0.634954 0.035 Uiso 1 1 calc R U . . .
C7 C 0.3964(2) 0.5676(2) 0.5270(6) 0.0248(11) Uani 1 1 d . . . . .
H7A H 0.365213 0.556361 0.599107 0.037 Uiso 1 1 calc R U . . .
H7B H 0.424152 0.589935 0.588734 0.037 Uiso 1 1 calc R U . . .
H7C H 0.414813 0.533648 0.482859 0.037 Uiso 1 1 calc R U . . .
C8 C 0.4464(2) 0.5724(2) 0.1642(7) 0.0311(12) Uani 1 1 d . . . . .
H8A H 0.448247 0.535924 0.221377 0.047 Uiso 1 1 calc R U . . .
H8B H 0.481686 0.593500 0.182749 0.047 Uiso 1 1 calc R U . . .
H8C H 0.441521 0.565728 0.047123 0.047 Uiso 1 1 calc R U . . .
C9 C 0.3846(2) 0.6714(2) -0.0227(7) 0.0309(13) Uani 1 1 d . . . . .
H9A H 0.391926 0.638988 -0.094704 0.046 Uiso 1 1 calc R U . . .
H9B H 0.418951 0.694683 -0.014398 0.046 Uiso 1 1 calc R U . . .
H9C H 0.353596 0.694265 -0.067558 0.046 Uiso 1 1 calc R U . . .
C10 C 0.2871(2) 0.7216(2) 0.2145(8) 0.0302(11) Uani 1 1 d . . . . .
H10A H 0.284637 0.728003 0.096715 0.045 Uiso 1 1 calc R U . . .
H10B H 0.302764 0.755457 0.267411 0.045 Uiso 1 1 calc R U . . .
H10C H 0.249178 0.713838 0.258078 0.045 Uiso 1 1 calc R U . . .
C11 C 0.17163(18) 0.51455(17) 0.5611(5) 0.0122(8) Uani 1 1 d . . . . .
C12 C 0.19628(18) 0.45988(18) 0.5488(5) 0.0130(8) Uani 1 1 d . . . . .
C13 C 0.16324(18) 0.42770(18) 0.4349(6) 0.0142(8) Uani 1 1 d . . . . .
C14 C 0.11788(17) 0.46255(18) 0.3795(6) 0.0139(8) Uani 1 1 d . . . . .
C15 C 0.12402(18) 0.51689(18) 0.4520(5) 0.0136(8) Uani 1 1 d . . . . .
C16 C 0.19134(19) 0.56056(18) 0.6739(6) 0.0175(9) Uani 1 1 d . . . . .
H16A H 0.232790 0.563524 0.668717 0.026 Uiso 1 1 calc R U . . .
H16B H 0.179769 0.551477 0.785662 0.026 Uiso 1 1 calc R U . . .
H16C H 0.174338 0.596764 0.641086 0.026 Uiso 1 1 calc R U . . .
C17 C 0.24367(19) 0.4369(2) 0.6518(6) 0.0175(9) Uani 1 1 d . . . . .
H17A H 0.265745 0.409445 0.588188 0.026 Uiso 1 1 calc R U . . .
H17B H 0.227802 0.418074 0.748108 0.026 Uiso 1 1 calc R U . . .
H17C H 0.268383 0.468109 0.686252 0.026 Uiso 1 1 calc R U . . .
C18 C 0.1730(2) 0.36703(19) 0.3883(6) 0.0191(9) Uani 1 1 d . . . . .
H18A H 0.159721 0.360792 0.276495 0.029 Uiso 1 1 calc R U . . .
H18B H 0.151996 0.342193 0.462828 0.029 Uiso 1 1 calc R U . . .
H18C H 0.213603 0.358398 0.395098 0.029 Uiso 1 1 calc R U . . .
C19 C 0.07049(18) 0.44313(19) 0.2718(6) 0.0181(9) Uani 1 1 d . . . . .
H19A H 0.047678 0.475914 0.238463 0.027 Uiso 1 1 calc R U . . .
H19B H 0.046522 0.416212 0.331467 0.027 Uiso 1 1 calc R U . . .
H19C H 0.086228 0.424538 0.174983 0.027 Uiso 1 1 calc R U . . .
C20 C 0.08274(18) 0.56528(19) 0.4382(6) 0.0193(9) Uani 1 1 d . . . . .
H20A H 0.101857 0.600861 0.466791 0.029 Uiso 1 1 calc R U . . .
H20B H 0.050855 0.558945 0.512742 0.029 Uiso 1 1 calc R U . . .
H20C H 0.068585 0.567603 0.326049 0.029 Uiso 1 1 calc R U . . .

loop_
_atom_site_aniso_label
_atom_site_aniso_U_11
_atom_site_aniso_U_22
_atom_site_aniso_U_33
_atom_site_aniso_U_23
_atom_site_aniso_U_13
_atom_site_aniso_U_12
Mo1 0.01111(14) 0.01265(14) 0.01087(16) 0.00071(13) -0.00009(13) -0.00235(10)
Mo2 0.00954(14) 0.01092(13) 0.01005(16) 0.00008(12) 0.00033(13) -0.00076(11)
S1 0.0208(5) 0.0265(5) 0.0118(5) -0.0017(4) 0.0008(4) -0.0071(4)
S2 0.0200(5) 0.0239(5) 0.0110(5) -0.0035(4) 0.0011(4) -0.0065(4)
S3 0.0131(4) 0.0129(4) 0.0209(5) 0.0037(4) 0.0001(4) 0.0002(4)
S4 0.0103(4) 0.0131(4) 0.0166(5) 0.0022(4) 0.0009(4) 0.0002(3)
C1 0.014(2) 0.0142(19) 0.021(2) -0.0004(17) 0.0002(17) -0.0064(16)
C2 0.015(2) 0.015(2) 0.018(2) -0.0013(17) -0.0025(17) -0.0057(16)
C3 0.0148(19) 0.023(2) 0.018(2) -0.0016(19) -0.0011(18) -0.0072(16)
C4 0.022(2) 0.022(2) 0.018(2) 0.0015(19) -0.0040(19) -0.0129(18)
C5 0.018(2) 0.0160(19) 0.019(2) 0.0024(16) -0.0049(17) -0.0072(16)
C6 0.026(2) 0.019(2) 0.025(3) -0.0085(18) 0.004(2) -0.0047(19)
C7 0.028(3) 0.024(2) 0.022(3) 0.003(2) -0.011(2) -0.003(2)
C8 0.019(2) 0.039(3) 0.035(3) -0.015(2) 0.000(2) 0.000(2)
C9 0.036(3) 0.038(3) 0.018(3) 0.004(2) 0.000(2) -0.022(2)
C10 0.028(2) 0.019(2) 0.043(3) 0.008(2) -0.010(3) -0.0016(18)
C11 0.0133(19) 0.015(2) 0.008(2) 0.0017(16) 0.0027(16) -0.0029(15)
C12 0.016(2) 0.0135(18) 0.010(2) 0.0024(16) 0.0013(17) -0.0009(15)
C13 0.0156(19) 0.0134(19) 0.014(2) 0.0032(17) 0.0031(17) -0.0025(16)
C14 0.0097(18) 0.018(2) 0.014(2) -0.0003(17) 0.0046(16) -0.0013(15)
C15 0.0130(19) 0.017(2) 0.010(2) 0.0040(16) 0.0029(16) -0.0001(16)
C16 0.019(2) 0.0148(18) 0.018(2) -0.0031(16) -0.0010(17) 0.0009(15)
C17 0.017(2) 0.023(2) 0.013(2) 0.0027(17) 0.0010(16) 0.0049(16)
C18 0.022(2) 0.016(2) 0.020(2) 0.0011(18) 0.0019(18) -0.0003(17)
C19 0.0155(18) 0.022(2) 0.016(2) -0.0019(18) 0.0007(17) -0.0032(16)
C20 0.0135(19) 0.022(2) 0.022(2) -0.0020(19) -0.0004(18) 0.0024(18)

loop_
_atom_type_symbol
_atom_type_description
_atom_type_scat_dispersion_real
_atom_type_scat_dispersion_imag
_atom_type_scat_source
C C 0.0181 0.0091 'International Tables Vol C Tables 4.2.6.8 and 6.1.1.4'
H H 0.0000 0.0000 'International Tables Vol C Tables 4.2.6.8 and 6.1.1.4'
Mo Mo -0.0483 2.7339 'International Tables Vol C Tables 4.2.6.8 and 6.1.1.4'
S S 0.3331 0.5567 'International Tables Vol C Tables 4.2.6.8 and 6.1.1.4'

loop_
_exptl_crystal_face_index_h
_exptl_crystal_face_index_k
_exptl_crystal_face_index_l
_exptl_crystal_face_perp_dist
0 0 5 0.0948
15 0 0 0.0091
-1 0 -5 0.0986
-15 0 0 0.0255
0 15 -1 0.0093
0 -15 1 0.0093

loop_
_geom_angle_atom_site_label_1
_geom_angle_atom_site_label_2
_geom_angle_atom_site_label_3
_geom_angle
_geom_angle_site_symmetry_1
_geom_angle_site_symmetry_3
_geom_angle_publ_flag
S1 Mo1 Mo2 101.27(3) . . ?
S1 Mo1 S3 107.27(4) . . ?
S1 Mo1 S4 105.07(4) . . ?
S1 Mo1 C1 141.58(12) . . ?
S1 Mo1 C2 127.34(12) . . ?
S1 Mo1 C3 93.25(12) . . ?
S1 Mo1 C4 84.48(12) . . ?
S1 Mo1 C5 110.45(12) . . ?
S3 Mo1 Mo2 51.33(2) . . ?
S3 Mo1 C1 90.71(11) . . ?
S3 Mo1 C2 122.01(11) . . ?
S3 Mo1 C3 145.09(11) . . ?
S3 Mo1 C4 118.60(13) . . ?
S3 Mo1 C5 88.36(11) . . ?
S4 Mo1 Mo2 51.36(3) . . ?
S4 Mo1 S3 99.72(4) . . ?
S4 Mo1 C1 104.90(12) . . ?
S4 Mo1 C2 84.98(11) . . ?
S4 Mo1 C3 101.81(12) . . ?
S4 Mo1 C4 136.01(12) . . ?
S4 Mo1 C5 139.27(11) . . ?
C1 Mo1 Mo2 116.17(11) . . ?
C1 Mo1 C2 34.40(15) . . ?
C1 Mo1 C3 57.32(16) . . ?
C1 Mo1 C4 57.19(16) . . ?
C2 Mo1 Mo2 122.85(11) . . ?
C2 Mo1 C4 57.40(16) . . ?
C3 Mo1 Mo2 151.95(11) . . ?
C3 Mo1 C2 34.85(16) . . ?
C3 Mo1 C4 34.21(16) . . ?
C4 Mo1 Mo2 169.42(13) . . ?
C5 Mo1 Mo2 135.02(12) . . ?
C5 Mo1 C1 34.67(16) . . ?
C5 Mo1 C2 57.79(15) . . ?
C5 Mo1 C3 57.63(16) . . ?
C5 Mo1 C4 34.71(17) . . ?
S2 Mo2 Mo1 101.03(3) . . ?
S2 Mo2 S3 105.47(4) . . ?
S2 Mo2 S4 106.56(4) . . ?
S2 Mo2 C11 142.13(11) . . ?
S2 Mo2 C12 124.83(10) . . ?
S2 Mo2 C13 91.26(12) . . ?
S2 Mo2 C14 84.74(11) . . ?
S2 Mo2 C15 111.82(11) . . ?
S3 Mo2 Mo1 51.52(3) . . ?
S3 Mo2 C11 94.16(10) . . ?
S3 Mo2 C12 126.52(11) . . ?
S3 Mo2 C13 146.69(11) . . ?
S3 Mo2 C14 117.51(11) . . ?
S3 Mo2 C15 89.12(11) . . ?
S4 Mo2 Mo1 51.31(2) . . ?
S4 Mo2 S3 99.85(4) . . ?
S4 Mo2 C11 101.39(11) . . ?
S4 Mo2 C12 83.48(11) . . ?
S4 Mo2 C13 102.68(11) . . ?
S4 Mo2 C14 136.75(11) . . ?
S4 Mo2 C15 136.51(11) . . ?
C11 Mo2 Mo1 116.41(10) . . ?
C11 Mo2 C12 34.56(14) . . ?
C11 Mo2 C13 57.57(15) . . ?
C11 Mo2 C14 57.40(15) . . ?
C12 Mo2 Mo1 124.11(10) . . ?
C12 Mo2 C13 34.85(15) . . ?
C12 Mo2 C14 57.46(15) . . ?
C13 Mo2 Mo1 153.41(11) . . ?
C13 Mo2 C14 34.32(14) . . ?
C14 Mo2 Mo1 168.52(10) . . ?
C15 Mo2 Mo1 134.72(11) . . ?
C15 Mo2 C11 35.20(15) . . ?
C15 Mo2 C12 58.12(15) . . ?
C15 Mo2 C13 57.72(14) . . ?
C15 Mo2 C14 34.45(14) . . ?
Mo2 S3 Mo1 77.14(3) . . ?
Mo1 S4 Mo2 77.33(3) . . ?
C2 C1 Mo1 73.2(3) . . ?
C2 C1 C6 125.6(4) . . ?
C5 C1 Mo1 71.5(3) . . ?
C5 C1 C2 108.6(4) . . ?
C5 C1 C6 125.5(4) . . ?
C6 C1 Mo1 126.1(3) . . ?
C1 C2 Mo1 72.4(3) . . ?
C1 C2 C3 107.1(4) . . ?
C1 C2 C7 126.5(4) . . ?
C3 C2 Mo1 72.3(2) . . ?
C3 C2 C7 125.9(4) . . ?
C7 C2 Mo1 126.8(3) . . ?
C2 C3 Mo1 72.8(2) . . ?
C2 C3 C8 125.8(4) . . ?
C4 C3 Mo1 73.9(3) . . ?
C4 C3 C2 108.5(4) . . ?
C4 C3 C8 125.5(5) . . ?
C8 C3 Mo1 123.0(3) . . ?
C3 C4 Mo1 71.8(2) . . ?
C3 C4 C5 107.4(4) . . ?
C3 C4 C9 124.8(5) . . ?
C5 C4 Mo1 70.3(2) . . ?
C5 C4 C9 127.7(5) . . ?
C9 C4 Mo1 125.9(3) . . ?
C1 C5 Mo1 73.8(2) . . ?
C1 C5 C4 108.2(4) . . ?
C1 C5 C10 124.5(4) . . ?
C4 C5 Mo1 75.0(3) . . ?
C4 C5 C10 126.6(4) . . ?
C10 C5 Mo1 124.8(3) . . ?
C1 C6 H6A 109.5 . . ?
C1 C6 H6B 109.5 . . ?
C1 C6 H6C 109.5 . . ?
H6A C6 H6B 109.5 . . ?
H6A C6 H6C 109.5 . . ?
H6B C6 H6C 109.5 . . ?
C2 C7 H7A 109.5 . . ?
C2 C7 H7B 109.5 . . ?
C2 C7 H7C 109.5 . . ?
H7A C7 H7B 109.5 . . ?
H7A C7 H7C 109.5 . . ?
H7B C7 H7C 109.5 . . ?
C3 C8 H8A 109.5 . . ?
C3 C8 H8B 109.5 . . ?
C3 C8 H8C 109.5 . . ?
H8A C8 H8B 109.5 . . ?
H8A C8 H8C 109.5 . . ?
H8B C8 H8C 109.5 . . ?
C4 C9 H9A 109.5 . . ?
C4 C9 H9B 109.5 . . ?
C4 C9 H9C 109.5 . . ?
H9A C9 H9B 109.5 . . ?
H9A C9 H9C 109.5 . . ?
H9B C9 H9C 109.5 . . ?
C5 C10 H10A 109.5 . . ?
C5 C10 H10B 109.5 . . ?
C5 C10 H10C 109.5 . . ?
H10A C10 H10B 109.5 . . ?
H10A C10 H10C 109.5 . . ?
H10B C10 H10C 109.5 . . ?
C12 C11 Mo2 72.9(2) . . ?
C12 C11 C15 108.1(4) . . ?
C12 C11 C16 125.1(4) . . ?
C15 C11 Mo2 71.8(2) . . ?
C15 C11 C16 126.8(4) . . ?
C16 C11 Mo2 122.7(3) . . ?
C11 C12 Mo2 72.5(2) . . ?
C11 C12 C13 107.8(4) . . ?
C11 C12 C17 126.4(4) . . ?
C13 C12 Mo2 73.0(2) . . ?
C13 C12 C17 125.4(4) . . ?
C17 C12 Mo2 126.1(3) . . ?
C12 C13 Mo2 72.2(2) . . ?
C12 C13 C18 126.0(4) . . ?
C14 C13 Mo2 73.8(2) . . ?
C14 C13 C12 108.1(4) . . ?
C14 C13 C18 125.8(4) . . ?
C18 C13 Mo2 122.1(3) . . ?
C13 C14 Mo2 71.9(2) . . ?
C13 C14 C19 125.0(4) . . ?
C15 C14 Mo2 70.6(2) . . ?
C15 C14 C13 108.1(4) . . ?
C15 C14 C19 126.9(4) . . ?
C19 C14 Mo2 126.0(3) . . ?
C11 C15 Mo2 73.0(2) . . ?
C11 C15 C20 125.6(4) . . ?
C14 C15 Mo2 74.9(2) . . ?
C14 C15 C11 107.8(4) . . ?
C14 C15 C20 125.9(4) . . ?
C20 C15 Mo2 125.3(3) . . ?
C11 C16 H16A 109.5 . . ?
C11 C16 H16B 109.5 . . ?
C11 C16 H16C 109.5 . . ?
H16A C16 H16B 109.5 . . ?
H16A C16 H16C 109.5 . . ?
H16B C16 H16C 109.5 . . ?
C12 C17 H17A 109.5 . . ?
C12 C17 H17B 109.5 . . ?
C12 C17 H17C 109.5 . . ?
H17A C17 H17B 109.5 . . ?
H17A C17 H17C 109.5 . . ?
H17B C17 H17C 109.5 . . ?
C13 C18 H18A 109.5 . . ?
C13 C18 H18B 109.5 . . ?
C13 C18 H18C 109.5 . . ?
H18A C18 H18B 109.5 . . ?
H18A C18 H18C 109.5 . . ?
H18B C18 H18C 109.5 . . ?
C14 C19 H19A 109.5 . . ?
C14 C19 H19B 109.5 . . ?
C14 C19 H19C 109.5 . . ?
H19A C19 H19B 109.5 . . ?
H19A C19 H19C 109.5 . . ?
H19B C19 H19C 109.5 . . ?
C15 C20 H20A 109.5 . . ?
C15 C20 H20B 109.5 . . ?
C15 C20 H20C 109.5 . . ?
H20A C20 H20B 109.5 . . ?
H20A C20 H20C 109.5 . . ?
H20B C20 H20C 109.5 . . ?

loop_
_geom_bond_atom_site_label_1
_geom_bond_atom_site_label_2
_geom_bond_distance
_geom_bond_site_symmetry_2
_geom_bond_publ_flag
Mo1 Mo2 2.8767(4) . ?
Mo1 S1 2.1443(12) . ?
Mo1 S3 2.3099(10) . ?
Mo1 S4 2.3012(10) . ?
Mo1 C1 2.389(5) . ?
Mo1 C2 2.399(4) . ?
Mo1 C3 2.392(4) . ?
Mo1 C4 2.419(4) . ?
Mo1 C5 2.359(4) . ?
Mo2 S2 2.1529(12) . ?
Mo2 S3 2.3038(10) . ?
Mo2 S4 2.3030(10) . ?
Mo2 C11 2.382(4) . ?
Mo2 C12 2.387(4) . ?
Mo2 C13 2.398(4) . ?
Mo2 C14 2.422(4) . ?
Mo2 C15 2.367(4) . ?
C1 C2 1.416(6) . ?
C1 C5 1.415(7) . ?
C1 C6 1.506(7) . ?
C2 C3 1.435(7) . ?
C2 C7 1.502(7) . ?
C3 C4 1.416(7) . ?
C3 C8 1.512(7) . ?
C4 C5 1.426(7) . ?
C4 C9 1.494(7) . ?
C5 C10 1.500(6) . ?
C6 H6A 0.9800 . ?
C6 H6B 0.9800 . ?
C6 H6C 0.9800 . ?
C7 H7A 0.9800 . ?
C7 H7B 0.9800 . ?
C7 H7C 0.9800 . ?
C8 H8A 0.9800 . ?
C8 H8B 0.9800 . ?
C8 H8C 0.9800 . ?
C9 H9A 0.9800 . ?
C9 H9B 0.9800 . ?
C9 H9C 0.9800 . ?
C10 H10A 0.9800 . ?
C10 H10B 0.9800 . ?
C10 H10C 0.9800 . ?
C11 C12 1.416(6) . ?
C11 C15 1.436(6) . ?
C11 C16 1.499(6) . ?
C12 C13 1.433(6) . ?
C12 C17 1.501(6) . ?
C13 C14 1.422(6) . ?
C13 C18 1.497(6) . ?
C14 C15 1.419(6) . ?
C14 C19 1.495(6) . ?
C15 C20 1.503(6) . ?
C16 H16A 0.9800 . ?
C16 H16B 0.9800 . ?
C16 H16C 0.9800 . ?
C17 H17A 0.9800 . ?
C17 H17B 0.9800 . ?
C17 H17C 0.9800 . ?
C18 H18A 0.9800 . ?
C18 H18B 0.9800 . ?
C18 H18C 0.9800 . ?
C19 H19A 0.9800 . ?
C19 H19B 0.9800 . ?
C19 H19C 0.9800 . ?
C20 H20A 0.9800 . ?
C20 H20B 0.9800 . ?
C20 H20C 0.9800 . ?

loop_
_geom_torsion_atom_site_label_1
_geom_torsion_atom_site_label_2
_geom_torsion_atom_site_label_3
_geom_torsion_atom_site_label_4
_geom_torsion
_geom_torsion_site_symmetry_1
_geom_torsion_site_symmetry_2
_geom_torsion_site_symmetry_3
_geom_torsion_site_symmetry_4
_geom_torsion_publ_flag
Mo1 C1 C2 C3 64.5(3) . . . . ?
Mo1 C1 C2 C7 -123.2(4) . . . . ?
Mo1 C1 C5 C4 -67.7(3) . . . . ?
Mo1 C1 C5 C10 121.4(4) . . . . ?
Mo1 C2 C3 C4 65.9(3) . . . . ?
Mo1 C2 C3 C8 -118.7(4) . . . . ?
Mo1 C3 C4 C5 61.7(3) . . . . ?
Mo1 C3 C4 C9 -121.6(5) . . . . ?
Mo1 C4 C5 C1 66.9(3) . . . . ?
Mo1 C4 C5 C10 -122.4(5) . . . . ?
Mo2 C11 C12 C13 -65.0(3) . . . . ?
Mo2 C11 C12 C17 122.3(4) . . . . ?
Mo2 C11 C15 C14 67.4(3) . . . . ?
Mo2 C11 C15 C20 -121.6(4) . . . . ?
Mo2 C12 C13 C14 -65.5(3) . . . . ?
Mo2 C12 C13 C18 117.2(4) . . . . ?
Mo2 C13 C14 C15 -61.7(3) . . . . ?
Mo2 C13 C14 C19 121.7(4) . . . . ?
Mo2 C14 C15 C11 -66.1(3) . . . . ?
Mo2 C14 C15 C20 122.9(4) . . . . ?
C1 C2 C3 Mo1 -64.5(3) . . . . ?
C1 C2 C3 C4 1.3(5) . . . . ?
C1 C2 C3 C8 176.8(4) . . . . ?
C2 C1 C5 Mo1 64.3(3) . . . . ?
C2 C1 C5 C4 -3.4(5) . . . . ?
C2 C1 C5 C10 -174.4(4) . . . . ?
C2 C3 C4 Mo1 -65.1(3) . . . . ?
C2 C3 C4 C5 -3.4(5) . . . . ?
C2 C3 C4 C9 173.2(4) . . . . ?
C3 C4 C5 Mo1 -62.7(3) . . . . ?
C3 C4 C5 C1 4.2(5) . . . . ?
C3 C4 C5 C10 174.9(4) . . . . ?
C5 C1 C2 Mo1 -63.2(3) . . . . ?
C5 C1 C2 C3 1.3(5) . . . . ?
C5 C1 C2 C7 173.7(4) . . . . ?
C6 C1 C2 Mo1 122.7(4) . . . . ?
C6 C1 C2 C3 -172.8(4) . . . . ?
C6 C1 C2 C7 -0.4(7) . . . . ?
C6 C1 C5 Mo1 -121.6(4) . . . . ?
C6 C1 C5 C4 170.7(4) . . . . ?
C6 C1 C5 C10 -0.2(7) . . . . ?
C7 C2 C3 Mo1 123.1(4) . . . . ?
C7 C2 C3 C4 -171.1(4) . . . . ?
C7 C2 C3 C8 4.4(7) . . . . ?
C8 C3 C4 Mo1 119.4(5) . . . . ?
C8 C3 C4 C5 -178.9(4) . . . . ?
C8 C3 C4 C9 -2.3(7) . . . . ?
C9 C4 C5 Mo1 120.8(5) . . . . ?
C9 C4 C5 C1 -172.3(4) . . . . ?
C9 C4 C5 C10 -1.6(8) . . . . ?
C11 C12 C13 Mo2 64.7(3) . . . . ?
C11 C12 C13 C14 -0.8(5) . . . . ?
C11 C12 C13 C18 -178.1(4) . . . . ?
C12 C11 C15 Mo2 -64.4(3) . . . . ?
C12 C11 C15 C14 3.0(5) . . . . ?
C12 C11 C15 C20 174.1(4) . . . . ?
C12 C13 C14 Mo2 64.5(3) . . . . ?
C12 C13 C14 C15 2.7(5) . . . . ?
C12 C13 C14 C19 -173.8(4) . . . . ?
C13 C14 C15 Mo2 62.6(3) . . . . ?
C13 C14 C15 C11 -3.5(5) . . . . ?
C13 C14 C15 C20 -174.5(4) . . . . ?
C15 C11 C12 Mo2 63.6(3) . . . . ?
C15 C11 C12 C13 -1.3(5) . . . . ?
C15 C11 C12 C17 -174.0(4) . . . . ?
C16 C11 C12 Mo2 -118.4(4) . . . . ?
C16 C11 C12 C13 176.6(4) . . . . ?
C16 C11 C12 C17 4.0(7) . . . . ?
C16 C11 C15 Mo2 117.7(4) . . . . ?
C16 C11 C15 C14 -174.9(4) . . . . ?
C16 C11 C15 C20 -3.9(7) . . . . ?
C17 C12 C13 Mo2 -122.6(4) . . . . ?
C17 C12 C13 C14 171.9(4) . . . . ?
C17 C12 C13 C18 -5.4(7) . . . . ?
C18 C13 C14 Mo2 -118.2(5) . . . . ?
C18 C13 C14 C15 -180.0(4) . . . . ?
C18 C13 C14 C19 3.4(7) . . . . ?
C19 C14 C15 Mo2 -121.0(4) . . . . ?
C19 C14 C15 C11 172.9(4) . . . . ?
C19 C14 C15 C20 1.9(7) . . . . ?

loop_
_exptl_oxdiff_crystal_face_indexfrac_h
_exptl_oxdiff_crystal_face_indexfrac_k
_exptl_oxdiff_crystal_face_indexfrac_l
_exptl_oxdiff_crystal_face_x
_exptl_oxdiff_crystal_face_y
_exptl_oxdiff_crystal_face_z
-0.1153 -0.1198 5.3240 0.0086 0.0027 1.0000
15.2831 -0.0023 0.0383 0.9831 0.1828 -0.0090
-0.7326 0.1198 -5.3179 -0.0632 -0.0128 -0.9979
-15.2831 0.0023 -0.0383 -0.9831 -0.1828 0.0090
0.0477 15.0554 -0.9567 -0.1797 0.9657 -0.1873
-0.0477 -15.0554 0.9567 0.1797 -0.9657 0.1873
